data_7705307
loop_
_publ_author_name
'Gallardo-Villagr\'an, Manuel'
'Rivada-Wheelaghan, Orestes'
'Rahaman, S. M. Wahidur'
'Fayzullin, Robert R.'
'Khusnutdinova, Julia R.'

_publ_section_title
;
 Proton-responsive naphthyridinone-based Ru<sup>II</sup> complexes and
 their reactivity with water and alcohols.
;
_journal_issue 36
_journal_name_full 'Dalton transactions (Cambridge, England : 2003)'
_journal_page_first 12756
_journal_page_last 12766
_journal_paper_doi 10.1039/d0dt02505d
_journal_volume 49
_journal_year 2020
_chemical_formula_moiety 'C30 H42 Cl2 N4 O2 P2 Ru, 1.5(C6 H6)'
_chemical_formula_sum 'C39 H51 Cl2 N4 O2 P2 Ru'
_chemical_formula_weight 841.74
_space_group_crystal_system monoclinic
_space_group_IT_number 14
_space_group_name_Hall '-P 2yn'
_space_group_name_H-M_alt 'P 1 21/n 1'
_atom_sites_solution_hydrogens mixed
_audit_creation_method SHELXL-2018/3
_audit_update_record
;
2020-06-14 deposited with the CCDC.	2020-08-25 downloaded from the CCDC.
;
_cell_angle_alpha 90
_cell_angle_beta 94.6750(7)
_cell_angle_gamma 90
_cell_formula_units_Z 4
_cell_length_a 14.65544(11)
_cell_length_b 16.40142(13)
_cell_length_c 16.48977(14)
_cell_measurement_reflns_used 117037
_cell_measurement_temperature 93(2)
_cell_measurement_theta_max 32.5250
_cell_measurement_theta_min 2.3110
_cell_volume 3950.46(5)
_computing_cell_refinement 'CrysAlisPro 1.171.39.20a (Rigaku OD, 2015)'
_computing_data_collection 'CrysAlisPro 1.171.39.20a (Rigaku OD, 2015)'
_computing_data_reduction 'CrysAlisPro 1.171.39.20a (Rigaku OD, 2015)'
_computing_molecular_graphics
;
WinGX (Farrugia, 2012); Olex2 (Dolomanov et al., 2009);
ORTEP-3 (Farrugia, 2012); PLATON (Spek, 2009); enCIFer (Allen, 2004)
;
_computing_publication_material
;
WinGX (Farrugia, 2012); PLATON (Spek, 2009); ORTEP-3 (Farrugia, 2012);
Olex2 (Dolomanov et al., 2009); enCIFer (Allen, 2004)
;
_computing_structure_refinement 'SHELXL-2018/3 (Sheldrick, 2015)'
_computing_structure_solution 'SHELXT-2018/2 (Sheldrick, 2015)'
_diffrn_ambient_temperature 93(2)
_diffrn_measured_fraction_theta_full 0.999
_diffrn_measured_fraction_theta_max 0.960
_diffrn_measurement_device_type 'XtaLAB Pro: Kappa dual offset/far'
_diffrn_measurement_method '\w scans'
_diffrn_radiation_probe x-ray
_diffrn_radiation_type MoK\a
_diffrn_radiation_wavelength 0.71073
_diffrn_reflns_av_R_equivalents 0.0353
_diffrn_reflns_av_unetI/netI 0.0136
_diffrn_reflns_Laue_measured_fraction_full 0.999
_diffrn_reflns_Laue_measured_fraction_max 0.960
_diffrn_reflns_limit_h_max 21
_diffrn_reflns_limit_h_min -21
_diffrn_reflns_limit_k_max 24
_diffrn_reflns_limit_k_min -24
_diffrn_reflns_limit_l_max 24
_diffrn_reflns_limit_l_min -24
_diffrn_reflns_number 237734
_diffrn_reflns_point_group_measured_fraction_full 0.999
_diffrn_reflns_point_group_measured_fraction_max 0.960
_diffrn_reflns_theta_full 25.242
_diffrn_reflns_theta_max 32.355
_diffrn_reflns_theta_min 2.177
_diffrn_source 'microfocus sealed X-ray tube'
_exptl_absorpt_coefficient_mu 0.652
_exptl_absorpt_correction_T_max 1.000
_exptl_absorpt_correction_T_min 0.480
_exptl_absorpt_correction_type gaussian
_exptl_absorpt_process_details
;
CrysAlisPro 1.171.39.20a (Rigaku Oxford Diffraction, 2015).
Numerical absorption correction based on gaussian integration over
a multifaceted crystal model. Empirical absorption correction using
spherical harmonics, frame scaling and detector area scaling,
implemented in SCALE3 ABSPACK scaling algorithm.
;
_exptl_crystal_colour orange
_exptl_crystal_density_diffrn 1.415
_exptl_crystal_description prism
_exptl_crystal_F_000 1748
_exptl_crystal_recrystallization_method 'from a concentrated benzene solution at -20 \%C'
_exptl_crystal_size_max 0.256
_exptl_crystal_size_mid 0.166
_exptl_crystal_size_min 0.098
_refine_diff_density_max 0.804
_refine_diff_density_min -0.717
_refine_diff_density_rms 0.057
_refine_ls_extinction_method none
_refine_ls_goodness_of_fit_ref 1.030
_refine_ls_hydrogen_treatment mixed
_refine_ls_matrix_type full
_refine_ls_number_parameters 488
_refine_ls_number_reflns 13567
_refine_ls_number_restraints 80
_refine_ls_restrained_S_all 1.034
_refine_ls_R_factor_all 0.0224
_refine_ls_R_factor_gt 0.0202
_refine_ls_shift/su_max 0.003
_refine_ls_shift/su_mean 0.000
_refine_ls_structure_factor_coef Fsqd
_refine_ls_weighting_details 'w=1/[\s^2^(Fo^2^)+(0.0197P)^2^+2.3325P] where P=(Fo^2^+2Fc^2^)/3'
_refine_ls_weighting_scheme calc
_refine_ls_wR_factor_gt 0.0487
_refine_ls_wR_factor_ref 0.0494
_reflns_Friedel_coverage 0.000
_reflns_number_gt 12713
_reflns_number_total 13567
_reflns_threshold_expression 'I > 2\s(I)'
_cod_data_source_file d0dt02505d2.cif
_cod_data_source_block jk337
_cod_depositor_comments 'Adding full bibliography for 7705307--7705310.cif.'
_cod_original_sg_symbol_H-M 'P 21/n'
_cod_database_code 7705307
_shelx_shelxl_version_number 2018/3
_shelx_space_group_comment
;
The symmetry employed for this shelxl refinement is uniquely defined
by the following loop, which should always be used as a source of
symmetry information in preference to the above space-group names.
They are only intended as comments.
;
_shelx_estimated_absorpt_t_min 0.851
_shelx_estimated_absorpt_t_max 0.939

loop_
_space_group_symop_operation_xyz
'x, y, z'
'-x+1/2, y+1/2, -z+1/2'
'-x, -y, -z'
'x-1/2, -y-1/2, z-1/2'

loop_
_atom_site_label
_atom_site_type_symbol
_atom_site_fract_x
_atom_site_fract_y
_atom_site_fract_z
_atom_site_U_iso_or_equiv
_atom_site_adp_type
_atom_site_occupancy
_atom_site_site_symmetry_order
_atom_site_calc_flag
_atom_site_refinement_flags_posn
_atom_site_refinement_flags_adp
_atom_site_refinement_flags_occupancy
_atom_site_disorder_assembly
_atom_site_disorder_group
Ru1 Ru 0.58960(2) 0.39595(2) 0.75599(2) 0.00770(2) Uani 1 1 d . . . . .
Cl1 Cl 0.68892(2) 0.47176(2) 0.67193(2) 0.01226(4) Uani 1 1 d . . . . .
Cl2 Cl 0.47785(2) 0.33675(2) 0.84026(2) 0.01138(4) Uani 1 1 d . . . . .
P1 P 0.69599(2) 0.35882(2) 0.85833(2) 0.00980(4) Uani 1 1 d . . . . .
P2 P 0.58668(2) 0.29253(2) 0.66259(2) 0.01035(4) Uani 1 1 d . . . . .
O1 O 0.50396(5) 0.67427(5) 0.62046(4) 0.01687(14) Uani 1 1 d . . . . .
O2 O 0.32015(5) 0.56085(5) 0.86611(4) 0.01869(14) Uani 1 1 d . . . . .
N11 N 0.58989(5) 0.50571(5) 0.83586(5) 0.00953(13) Uani 1 1 d . . . . .
N12 N 0.55039(6) 0.59688(5) 0.73012(5) 0.01085(13) Uani 1 1 d D . . . .
H12 H 0.5746(10) 0.5631(9) 0.6991(9) 0.023(4) Uiso 1 1 d D . . . .
N21 N 0.47099(5) 0.43283(5) 0.66788(4) 0.00965(13) Uani 1 1 d . . . . .
N22 N 0.38844(5) 0.49730(5) 0.76495(5) 0.01088(13) Uani 1 1 d D . . . .
H22 H 0.4196(10) 0.4677(9) 0.7997(8) 0.021(3) Uiso 1 1 d D . . . .
C11 C 0.65163(6) 0.41430(6) 0.94386(5) 0.01166(15) Uani 1 1 d . . . . .
H11A H 0.604025 0.381016 0.967440 0.014 Uiso 1 1 calc R U . . .
H11B H 0.701909 0.423341 0.986745 0.014 Uiso 1 1 calc R U . . .
C12 C 0.61163(6) 0.49477(6) 0.91664(5) 0.01045(15) Uani 1 1 d . . . . .
C13 C 0.59683(6) 0.55483(6) 0.97455(5) 0.01213(15) Uani 1 1 d . . . . .
H13 H 0.614594 0.545633 1.030499 0.015 Uiso 1 1 calc R U . . .
C14 C 0.55617(6) 0.62752(6) 0.94954(6) 0.01245(16) Uani 1 1 d . . . . .
H14 H 0.541687 0.667237 0.988412 0.015 Uiso 1 1 calc R U . . .
C15 C 0.53655(6) 0.64207(5) 0.86641(5) 0.01097(15) Uani 1 1 d . . . . .
C16 C 0.49413(7) 0.71488(6) 0.83289(6) 0.01417(16) Uani 1 1 d . . . . .
H16 H 0.475872 0.756120 0.868644 0.017 Uiso 1 1 calc R U . . .
C17 C 0.47957(7) 0.72610(6) 0.75173(6) 0.01474(17) Uani 1 1 d . . . . .
H17 H 0.448727 0.773751 0.731441 0.018 Uiso 1 1 calc R U . . .
C18 C 0.51050(6) 0.66615(6) 0.69493(6) 0.01182(15) Uani 1 1 d . . . . .
C19 C 0.55994(6) 0.58110(5) 0.81189(5) 0.00976(14) Uani 1 1 d . . . . .
C21 C 0.54600(6) 0.34902(6) 0.57037(5) 0.01216(15) Uani 1 1 d . . . . .
H21A H 0.597963 0.378017 0.548574 0.015 Uiso 1 1 calc R U . . .
H21B H 0.520480 0.310375 0.528322 0.015 Uiso 1 1 calc R U . . .
C22 C 0.47388(6) 0.40926(5) 0.58927(5) 0.01041(15) Uani 1 1 d . . . . .
C23 C 0.41148(6) 0.43724(6) 0.52649(5) 0.01245(16) Uani 1 1 d . . . . .
H23 H 0.415182 0.418536 0.472328 0.015 Uiso 1 1 calc R U . . .
C24 C 0.34466(6) 0.49219(6) 0.54410(6) 0.01292(16) Uani 1 1 d . . . . .
H24 H 0.303980 0.513985 0.501773 0.016 Uiso 1 1 calc R U . . .
C25 C 0.33742(6) 0.51545(6) 0.62475(5) 0.01146(15) Uani 1 1 d . . . . .
C26 C 0.27094(7) 0.57230(6) 0.65020(6) 0.01560(17) Uani 1 1 d . . . . .
H26 H 0.229647 0.597427 0.610375 0.019 Uiso 1 1 calc R U . . .
C27 C 0.26582(7) 0.59081(6) 0.72938(6) 0.01660(18) Uani 1 1 d . . . . .
H27 H 0.223236 0.630762 0.744091 0.020 Uiso 1 1 calc R U . . .
C28 C 0.32460(6) 0.55049(6) 0.79272(6) 0.01283(16) Uani 1 1 d . . . . .
C29 C 0.39954(6) 0.48105(5) 0.68481(5) 0.00980(14) Uani 1 1 d . . . . .
C31 C 0.81798(6) 0.39196(6) 0.86297(6) 0.01530(17) Uani 1 1 d . . . . .
H31 H 0.845170 0.369056 0.814157 0.018 Uiso 1 1 calc R U . . .
C32 C 0.87784(7) 0.36351(7) 0.93873(7) 0.0227(2) Uani 1 1 d . . . . .
H32A H 0.850655 0.382094 0.987852 0.034 Uiso 1 1 calc R U . . .
H32B H 0.939459 0.386473 0.937611 0.034 Uiso 1 1 calc R U . . .
H32C H 0.881519 0.303848 0.938958 0.034 Uiso 1 1 calc R U . . .
C33 C 0.82287(7) 0.48546(7) 0.85722(7) 0.02011(19) Uani 1 1 d . . . . .
H33A H 0.784925 0.504027 0.809073 0.030 Uiso 1 1 calc R U . . .
H33B H 0.886470 0.502210 0.852825 0.030 Uiso 1 1 calc R U . . .
H33C H 0.800344 0.509711 0.906108 0.030 Uiso 1 1 calc R U . . .
C41 C 0.69347(7) 0.25070(6) 0.89197(6) 0.01419(16) Uani 1 1 d . . . . .
H41 H 0.630823 0.230465 0.873541 0.017 Uiso 1 1 calc R U . . .
C42 C 0.70464(8) 0.23500(7) 0.98410(6) 0.0204(2) Uani 1 1 d . . . . .
H42A H 0.765463 0.253107 1.005966 0.031 Uiso 1 1 calc R U . . .
H42B H 0.697911 0.176570 0.994534 0.031 Uiso 1 1 calc R U . . .
H42C H 0.657668 0.265298 1.010576 0.031 Uiso 1 1 calc R U . . .
C43 C 0.75959(8) 0.19729(7) 0.84777(7) 0.0218(2) Uani 1 1 d . . . . .
H43A H 0.756189 0.212320 0.790084 0.033 Uiso 1 1 calc R U . . .
H43B H 0.742642 0.139834 0.852951 0.033 Uiso 1 1 calc R U . . .
H43C H 0.822189 0.205578 0.872039 0.033 Uiso 1 1 calc R U . . .
C51 C 0.68864(7) 0.23841(6) 0.62821(6) 0.01651(17) Uani 1 1 d . . . . .
H51 H 0.701653 0.191566 0.666228 0.020 Uiso 1 1 calc R U . . .
C52 C 0.77444(8) 0.29172(7) 0.63323(8) 0.0241(2) Uani 1 1 d . . . . .
H52A H 0.765601 0.336939 0.594541 0.036 Uiso 1 1 calc R U . . .
H52B H 0.827077 0.258945 0.619854 0.036 Uiso 1 1 calc R U . . .
H52C H 0.785653 0.313451 0.688499 0.036 Uiso 1 1 calc R U . . .
C53 C 0.67363(8) 0.20259(8) 0.54204(7) 0.0249(2) Uani 1 1 d . . . . .
H53A H 0.619515 0.167282 0.538619 0.037 Uiso 1 1 calc R U . . .
H53B H 0.727445 0.170663 0.530093 0.037 Uiso 1 1 calc R U . . .
H53C H 0.664371 0.247002 0.502466 0.037 Uiso 1 1 calc R U . . .
C61 C 0.50413(7) 0.20661(6) 0.66290(6) 0.01591(17) Uani 1 1 d . . . . .
H61 H 0.513427 0.172356 0.614083 0.019 Uiso 1 1 calc R U . . .
C62 C 0.40422(7) 0.23454(7) 0.65505(6) 0.01948(19) Uani 1 1 d . . . . .
H62A H 0.391397 0.265763 0.703497 0.029 Uiso 1 1 calc R U . . .
H62B H 0.363964 0.186783 0.649962 0.029 Uiso 1 1 calc R U . . .
H62C H 0.393282 0.268954 0.606650 0.029 Uiso 1 1 calc R U . . .
C63 C 0.52263(8) 0.15179(6) 0.73785(7) 0.0210(2) Uani 1 1 d . . . . .
H63A H 0.586592 0.133777 0.741645 0.032 Uiso 1 1 calc R U . . .
H63B H 0.482219 0.104133 0.732824 0.032 Uiso 1 1 calc R U . . .
H63C H 0.510881 0.182435 0.786942 0.032 Uiso 1 1 calc R U . . .
C71 C 0.22752(8) 0.36003(8) 0.78493(8) 0.0279(2) Uani 1 1 d D . . . .
H71 H 0.281884 0.331579 0.802995 0.033 Uiso 1 1 calc R U . . .
C72 C 0.19876(8) 0.36244(8) 0.70254(8) 0.0254(2) Uani 1 1 d D . . . .
H72 H 0.233758 0.336022 0.664241 0.030 Uiso 1 1 calc R U . . .
C73 C 0.11924(8) 0.40327(7) 0.67626(7) 0.0226(2) Uani 1 1 d D . . . .
H73 H 0.100091 0.405479 0.619864 0.027 Uiso 1 1 calc R U . . .
C74 C 0.06727(9) 0.44109(7) 0.73228(8) 0.0242(2) Uani 1 1 d D . . . .
H74 H 0.011791 0.467872 0.714329 0.029 Uiso 1 1 calc R U . . .
C75 C 0.09656(9) 0.43967(7) 0.81451(8) 0.0257(2) Uani 1 1 d D . . . .
H75 H 0.061737 0.466379 0.852753 0.031 Uiso 1 1 calc R U . . .
C76 C 0.17680(9) 0.39919(8) 0.84080(7) 0.0267(2) Uani 1 1 d D . . . .
H76 H 0.196965 0.398304 0.897023 0.032 Uiso 1 1 calc R U . . .
C81 C -0.0701(5) 0.4981(5) 0.5452(5) 0.0265(16) Uiso 0.25 1 d D U P A -1
H81 H -0.119598 0.490563 0.578221 0.032 Uiso 0.25 1 calc R U P A -1
C82 C -0.0431(5) 0.4347(4) 0.4919(4) 0.0233(11) Uiso 0.25 1 d D U P A -1
H82 H -0.074690 0.384181 0.485958 0.028 Uiso 0.25 1 calc R U P A -1
C83 C 0.0318(5) 0.4526(4) 0.4502(4) 0.0208(11) Uiso 0.25 1 d D U P A -1
H83 H 0.051831 0.411363 0.415229 0.025 Uiso 0.25 1 calc R U P A -1
C84 C 0.0813(3) 0.5250(4) 0.4541(3) 0.0164(9) Uiso 0.25 1 d D U P A -1
H84 H 0.133457 0.531629 0.424144 0.020 Uiso 0.25 1 calc R U P A -1
C85 C 0.0535(5) 0.5851(5) 0.5011(5) 0.0348(15) Uiso 0.25 1 d D U P A -1
H85 H 0.084123 0.636207 0.503151 0.042 Uiso 0.25 1 calc R U P A -1
C86 C -0.0204(5) 0.5720(4) 0.5468(3) 0.0201(10) Uiso 0.25 1 d D U P A -1
H86 H -0.038511 0.614782 0.580875 0.024 Uiso 0.25 1 calc R U P A -1
C91 C -0.0647(5) 0.5172(5) 0.5517(4) 0.0227(13) Uiso 0.25 1 d D U P B -2
H91 H -0.109181 0.535701 0.586245 0.027 Uiso 0.25 1 calc R U P B -2
C92 C -0.0692(4) 0.4386(4) 0.5170(4) 0.0215(10) Uiso 0.25 1 d D U P B -2
H92 H -0.116495 0.403412 0.531885 0.026 Uiso 0.25 1 calc R U P B -2
C93 C -0.0116(5) 0.4098(5) 0.4646(4) 0.0348(16) Uiso 0.25 1 d D U P B -2
H93 H -0.018961 0.356023 0.443704 0.042 Uiso 0.25 1 calc R U P B -2
C94 C 0.0571(4) 0.4579(4) 0.4417(3) 0.0184(10) Uiso 0.25 1 d D U P B -2
H94 H 0.096948 0.439920 0.402682 0.022 Uiso 0.25 1 calc R U P B -2
C95 C 0.0669(4) 0.5351(4) 0.4777(4) 0.0233(11) Uiso 0.25 1 d D U P B -2
H95 H 0.116647 0.567745 0.463279 0.028 Uiso 0.25 1 calc R U P B -2
C96 C 0.0102(5) 0.5678(4) 0.5325(4) 0.0295(14) Uiso 0.25 1 d D U P B -2
H96 H 0.020363 0.620319 0.555791 0.035 Uiso 0.25 1 calc R U P B -2

loop_
_atom_site_aniso_label
_atom_site_aniso_U_11
_atom_site_aniso_U_22
_atom_site_aniso_U_33
_atom_site_aniso_U_23
_atom_site_aniso_U_13
_atom_site_aniso_U_12
Ru1 0.00936(3) 0.00793(3) 0.00583(3) 0.00014(2) 0.00070(2) 0.00120(2)
Cl1 0.01384(9) 0.01246(9) 0.01095(9) 0.00110(7) 0.00393(7) 0.00059(7)
Cl2 0.01238(9) 0.01299(9) 0.00883(8) 0.00136(7) 0.00135(7) -0.00018(7)
P1 0.01048(9) 0.01028(9) 0.00847(9) 0.00070(7) -0.00020(7) 0.00134(7)
P2 0.01380(10) 0.00927(9) 0.00798(9) -0.00075(7) 0.00085(7) 0.00173(8)
O1 0.0240(4) 0.0165(3) 0.0101(3) 0.0022(2) 0.0006(3) 0.0051(3)
O2 0.0220(4) 0.0237(4) 0.0107(3) -0.0025(3) 0.0033(3) 0.0061(3)
N11 0.0112(3) 0.0098(3) 0.0076(3) -0.0001(2) 0.0008(2) 0.0002(2)
N12 0.0149(3) 0.0099(3) 0.0078(3) -0.0003(3) 0.0016(3) 0.0018(3)
N21 0.0110(3) 0.0105(3) 0.0075(3) 0.0004(2) 0.0010(2) 0.0002(2)
N22 0.0116(3) 0.0138(3) 0.0072(3) 0.0004(3) 0.0008(3) 0.0024(3)
C11 0.0145(4) 0.0120(4) 0.0083(4) 0.0007(3) -0.0002(3) 0.0018(3)
C12 0.0107(3) 0.0119(4) 0.0086(4) 0.0000(3) 0.0005(3) -0.0006(3)
C13 0.0147(4) 0.0134(4) 0.0083(4) -0.0010(3) 0.0009(3) -0.0008(3)
C14 0.0148(4) 0.0126(4) 0.0101(4) -0.0026(3) 0.0021(3) -0.0005(3)
C15 0.0124(4) 0.0105(4) 0.0102(4) -0.0014(3) 0.0018(3) -0.0001(3)
C16 0.0180(4) 0.0114(4) 0.0132(4) -0.0019(3) 0.0020(3) 0.0028(3)
C17 0.0186(4) 0.0118(4) 0.0138(4) -0.0005(3) 0.0010(3) 0.0041(3)
C18 0.0131(4) 0.0107(4) 0.0116(4) 0.0006(3) 0.0008(3) 0.0005(3)
C19 0.0103(3) 0.0104(3) 0.0086(4) 0.0000(3) 0.0010(3) -0.0006(3)
C21 0.0157(4) 0.0127(4) 0.0081(4) -0.0005(3) 0.0016(3) 0.0030(3)
C22 0.0125(4) 0.0107(4) 0.0081(4) -0.0001(3) 0.0011(3) -0.0002(3)
C23 0.0144(4) 0.0152(4) 0.0076(4) 0.0001(3) 0.0001(3) 0.0002(3)
C24 0.0134(4) 0.0160(4) 0.0091(4) 0.0019(3) -0.0010(3) 0.0008(3)
C25 0.0110(4) 0.0135(4) 0.0099(4) 0.0014(3) 0.0005(3) 0.0009(3)
C26 0.0148(4) 0.0187(4) 0.0131(4) 0.0012(3) 0.0001(3) 0.0056(3)
C27 0.0157(4) 0.0193(4) 0.0149(4) -0.0002(3) 0.0017(3) 0.0069(3)
C28 0.0126(4) 0.0143(4) 0.0117(4) -0.0010(3) 0.0022(3) 0.0016(3)
C29 0.0106(3) 0.0105(3) 0.0083(4) -0.0002(3) 0.0007(3) -0.0006(3)
C31 0.0117(4) 0.0185(4) 0.0155(4) 0.0009(3) -0.0001(3) -0.0001(3)
C32 0.0154(4) 0.0263(5) 0.0251(5) 0.0053(4) -0.0062(4) -0.0005(4)
C33 0.0167(4) 0.0202(5) 0.0227(5) 0.0043(4) -0.0024(4) -0.0051(4)
C41 0.0160(4) 0.0118(4) 0.0142(4) 0.0024(3) -0.0021(3) 0.0021(3)
C42 0.0276(5) 0.0172(4) 0.0159(4) 0.0062(4) -0.0006(4) 0.0021(4)
C43 0.0281(5) 0.0163(4) 0.0208(5) -0.0002(4) -0.0002(4) 0.0091(4)
C51 0.0200(4) 0.0150(4) 0.0147(4) -0.0023(3) 0.0018(3) 0.0067(3)
C52 0.0176(5) 0.0243(5) 0.0310(6) -0.0065(4) 0.0064(4) 0.0057(4)
C53 0.0280(5) 0.0292(6) 0.0177(5) -0.0089(4) 0.0035(4) 0.0101(4)
C61 0.0230(5) 0.0121(4) 0.0126(4) -0.0018(3) 0.0007(3) -0.0032(3)
C62 0.0201(5) 0.0220(5) 0.0160(4) -0.0001(4) -0.0010(4) -0.0066(4)
C63 0.0314(5) 0.0126(4) 0.0190(5) 0.0023(4) 0.0014(4) -0.0023(4)
C71 0.0157(5) 0.0318(6) 0.0353(6) 0.0071(5) -0.0025(4) -0.0045(4)
C72 0.0206(5) 0.0268(6) 0.0296(6) 0.0002(5) 0.0065(4) -0.0053(4)
C73 0.0292(5) 0.0174(5) 0.0206(5) 0.0028(4) -0.0010(4) -0.0063(4)
C74 0.0289(5) 0.0148(4) 0.0283(6) 0.0020(4) -0.0022(4) 0.0016(4)
C75 0.0314(6) 0.0212(5) 0.0251(5) -0.0015(4) 0.0058(4) -0.0038(4)
C76 0.0287(6) 0.0302(6) 0.0204(5) 0.0057(4) -0.0028(4) -0.0107(5)

loop_
_atom_type_symbol
_atom_type_description
_atom_type_scat_dispersion_real
_atom_type_scat_dispersion_imag
_atom_type_scat_source
C C 0.0033 0.0016 'International Tables Vol C Tables 4.2.6.8 and 6.1.1.4'
H H 0.0000 0.0000 'International Tables Vol C Tables 4.2.6.8 and 6.1.1.4'
N N 0.0061 0.0033 'International Tables Vol C Tables 4.2.6.8 and 6.1.1.4'
O O 0.0106 0.0060 'International Tables Vol C Tables 4.2.6.8 and 6.1.1.4'
P P 0.1023 0.0942 'International Tables Vol C Tables 4.2.6.8 and 6.1.1.4'
Cl Cl 0.1484 0.1585 'International Tables Vol C Tables 4.2.6.8 and 6.1.1.4'
Ru Ru -1.2594 0.8363 'International Tables Vol C Tables 4.2.6.8 and 6.1.1.4'

loop_
_geom_angle_atom_site_label_1
_geom_angle_atom_site_label_2
_geom_angle_atom_site_label_3
_geom_angle
_geom_angle_site_symmetry_1
_geom_angle_site_symmetry_3
_geom_angle_publ_flag
N11 Ru1 N21 97.37(3) . . ?
N11 Ru1 P1 79.09(2) . . ?
N21 Ru1 P1 172.29(2) . . ?
N11 Ru1 P2 173.93(2) . . ?
N21 Ru1 P2 78.12(2) . . ?
P1 Ru1 P2 105.877(9) . . ?
N11 Ru1 Cl1 87.22(2) . . ?
N21 Ru1 Cl1 87.79(2) . . ?
P1 Ru1 Cl1 98.807(8) . . ?
P2 Ru1 Cl1 88.545(8) . . ?
N11 Ru1 Cl2 87.36(2) . . ?
N21 Ru1 Cl2 87.46(2) . . ?
P1 Ru1 Cl2 85.552(8) . . ?
P2 Ru1 Cl2 96.426(8) . . ?
Cl1 Ru1 Cl2 172.276(8) . . ?
C11 P1 C41 103.06(4) . . ?
C11 P1 C31 102.82(4) . . ?
C41 P1 C31 107.94(4) . . ?
C11 P1 Ru1 99.89(3) . . ?
C41 P1 Ru1 116.46(3) . . ?
C31 P1 Ru1 123.16(3) . . ?
C21 P2 C61 102.55(4) . . ?
C21 P2 C51 101.67(4) . . ?
C61 P2 C51 100.25(5) . . ?
C21 P2 Ru1 99.79(3) . . ?
C61 P2 Ru1 122.46(3) . . ?
C51 P2 Ru1 125.84(3) . . ?
C12 N11 C19 116.76(8) . . ?
C12 N11 Ru1 117.53(6) . . ?
C19 N11 Ru1 125.26(6) . . ?
C19 N12 C18 125.04(8) . . ?
C19 N12 H12 117.1(10) . . ?
C18 N12 H12 117.7(10) . . ?
C22 N21 C29 116.52(8) . . ?
C22 N21 Ru1 117.17(6) . . ?
C29 N21 Ru1 126.16(6) . . ?
C29 N22 C28 125.31(8) . . ?
C29 N22 H22 116.0(10) . . ?
C28 N22 H22 118.3(10) . . ?
C12 C11 P1 111.09(6) . . ?
C12 C11 H11A 109.4 . . ?
P1 C11 H11A 109.4 . . ?
C12 C11 H11B 109.4 . . ?
P1 C11 H11B 109.4 . . ?
H11A C11 H11B 108.0 . . ?
N11 C12 C13 122.64(8) . . ?
N11 C12 C11 117.77(8) . . ?
C13 C12 C11 119.59(8) . . ?
C14 C13 C12 119.37(8) . . ?
C14 C13 H13 120.3 . . ?
C12 C13 H13 120.3 . . ?
C13 C14 C15 119.32(8) . . ?
C13 C14 H14 120.3 . . ?
C15 C14 H14 120.3 . . ?
C14 C15 C19 117.66(8) . . ?
C14 C15 C16 124.57(8) . . ?
C19 C15 C16 117.77(8) . . ?
C17 C16 C15 121.55(9) . . ?
C17 C16 H16 119.2 . . ?
C15 C16 H16 119.2 . . ?
C16 C17 C18 120.89(9) . . ?
C16 C17 H17 119.6 . . ?
C18 C17 H17 119.6 . . ?
O1 C18 N12 120.20(8) . . ?
O1 C18 C17 124.46(9) . . ?
N12 C18 C17 115.34(8) . . ?
N11 C19 N12 117.57(8) . . ?
N11 C19 C15 123.42(8) . . ?
N12 C19 C15 119.00(8) . . ?
C22 C21 P2 110.31(6) . . ?
C22 C21 H21A 109.6 . . ?
P2 C21 H21A 109.6 . . ?
C22 C21 H21B 109.6 . . ?
P2 C21 H21B 109.6 . . ?
H21A C21 H21B 108.1 . . ?
N21 C22 C23 122.90(8) . . ?
N21 C22 C21 117.66(8) . . ?
C23 C22 C21 119.42(8) . . ?
C24 C23 C22 119.35(8) . . ?
C24 C23 H23 120.3 . . ?
C22 C23 H23 120.3 . . ?
C23 C24 C25 119.32(8) . . ?
C23 C24 H24 120.3 . . ?
C25 C24 H24 120.3 . . ?
C24 C25 C29 117.76(8) . . ?
C24 C25 C26 124.20(8) . . ?
C29 C25 C26 118.05(8) . . ?
C27 C26 C25 121.45(9) . . ?
C27 C26 H26 119.3 . . ?
C25 C26 H26 119.3 . . ?
C26 C27 C28 121.04(9) . . ?
C26 C27 H27 119.5 . . ?
C28 C27 H27 119.5 . . ?
O2 C28 N22 120.29(9) . . ?
O2 C28 C27 124.57(9) . . ?
N22 C28 C27 115.14(8) . . ?
N21 C29 N22 117.71(8) . . ?
N21 C29 C25 123.63(8) . . ?
N22 C29 C25 118.66(8) . . ?
C33 C31 C32 109.01(9) . . ?
C33 C31 P1 109.72(7) . . ?
C32 C31 P1 115.23(7) . . ?
C33 C31 H31 107.5 . . ?
C32 C31 H31 107.5 . . ?
P1 C31 H31 107.5 . . ?
C31 C32 H32A 109.5 . . ?
C31 C32 H32B 109.5 . . ?
H32A C32 H32B 109.5 . . ?
C31 C32 H32C 109.5 . . ?
H32A C32 H32C 109.5 . . ?
H32B C32 H32C 109.5 . . ?
C31 C33 H33A 109.5 . . ?
C31 C33 H33B 109.5 . . ?
H33A C33 H33B 109.5 . . ?
C31 C33 H33C 109.5 . . ?
H33A C33 H33C 109.5 . . ?
H33B C33 H33C 109.5 . . ?
C43 C41 C42 110.70(8) . . ?
C43 C41 P1 111.98(7) . . ?
C42 C41 P1 116.86(7) . . ?
C43 C41 H41 105.4 . . ?
C42 C41 H41 105.4 . . ?
P1 C41 H41 105.4 . . ?
C41 C42 H42A 109.5 . . ?
C41 C42 H42B 109.5 . . ?
H42A C42 H42B 109.5 . . ?
C41 C42 H42C 109.5 . . ?
H42A C42 H42C 109.5 . . ?
H42B C42 H42C 109.5 . . ?
C41 C43 H43A 109.5 . . ?
C41 C43 H43B 109.5 . . ?
H43A C43 H43B 109.5 . . ?
C41 C43 H43C 109.5 . . ?
H43A C43 H43C 109.5 . . ?
H43B C43 H43C 109.5 . . ?
C52 C51 C53 108.89(9) . . ?
C52 C51 P2 112.78(7) . . ?
C53 C51 P2 113.89(7) . . ?
C52 C51 H51 107.0 . . ?
C53 C51 H51 107.0 . . ?
P2 C51 H51 107.0 . . ?
C51 C52 H52A 109.5 . . ?
C51 C52 H52B 109.5 . . ?
H52A C52 H52B 109.5 . . ?
C51 C52 H52C 109.5 . . ?
H52A C52 H52C 109.5 . . ?
H52B C52 H52C 109.5 . . ?
C51 C53 H53A 109.5 . . ?
C51 C53 H53B 109.5 . . ?
H53A C53 H53B 109.5 . . ?
C51 C53 H53C 109.5 . . ?
H53A C53 H53C 109.5 . . ?
H53B C53 H53C 109.5 . . ?
C62 C61 C63 110.41(9) . . ?
C62 C61 P2 113.07(7) . . ?
C63 C61 P2 111.98(7) . . ?
C62 C61 H61 107.0 . . ?
C63 C61 H61 107.0 . . ?
P2 C61 H61 107.0 . . ?
C61 C62 H62A 109.5 . . ?
C61 C62 H62B 109.5 . . ?
H62A C62 H62B 109.5 . . ?
C61 C62 H62C 109.5 . . ?
H62A C62 H62C 109.5 . . ?
H62B C62 H62C 109.5 . . ?
C61 C63 H63A 109.5 . . ?
C61 C63 H63B 109.5 . . ?
H63A C63 H63B 109.5 . . ?
C61 C63 H63C 109.5 . . ?
H63A C63 H63C 109.5 . . ?
H63B C63 H63C 109.5 . . ?
C76 C71 C72 119.97(11) . . ?
C76 C71 H71 120.0 . . ?
C72 C71 H71 120.0 . . ?
C73 C72 C71 120.05(12) . . ?
C73 C72 H72 120.0 . . ?
C71 C72 H72 120.0 . . ?
C72 C73 C74 120.08(11) . . ?
C72 C73 H73 120.0 . . ?
C74 C73 H73 120.0 . . ?
C75 C74 C73 119.92(11) . . ?
C75 C74 H74 120.0 . . ?
C73 C74 H74 120.0 . . ?
C76 C75 C74 119.95(11) . . ?
C76 C75 H75 120.0 . . ?
C74 C75 H75 120.0 . . ?
C71 C76 C75 120.00(11) . . ?
C71 C76 H76 120.0 . . ?
C75 C76 H76 120.0 . . ?
C86 C81 C82 117.7(6) . . ?
C86 C81 H81 121.2 . . ?
C82 C81 H81 121.2 . . ?
C83 C82 C81 115.0(6) . . ?
C83 C82 H82 122.5 . . ?
C81 C82 H82 122.5 . . ?
C82 C83 C84 126.4(5) . . ?
C82 C83 H83 116.8 . . ?
C84 C83 H83 116.8 . . ?
C85 C84 C83 118.3(6) . . ?
C85 C84 H84 120.8 . . ?
C83 C84 H84 120.8 . . ?
C84 C85 C86 119.3(6) . . ?
C84 C85 H85 120.4 . . ?
C86 C85 H85 120.4 . . ?
C85 C86 C81 123.2(6) . . ?
C85 C86 H86 118.4 . . ?
C81 C86 H86 118.4 . . ?
C92 C91 C96 116.8(6) . . ?
C92 C91 H91 121.6 . . ?
C96 C91 H91 121.6 . . ?
C93 C92 C91 124.9(6) . . ?
C93 C92 H92 117.5 . . ?
C91 C92 H92 117.5 . . ?
C92 C93 C94 119.6(6) . . ?
C92 C93 H93 120.2 . . ?
C94 C93 H93 120.2 . . ?
C93 C94 C95 117.4(6) . . ?
C93 C94 H94 121.3 . . ?
C95 C94 H94 121.3 . . ?
C96 C95 C94 125.5(6) . . ?
C96 C95 H95 117.3 . . ?
C94 C95 H95 117.3 . . ?
C95 C96 C91 115.6(6) . . ?
C95 C96 H96 122.2 . . ?
C91 C96 H96 122.2 . . ?

loop_
_geom_bond_atom_site_label_1
_geom_bond_atom_site_label_2
_geom_bond_distance
_geom_bond_site_symmetry_2
_geom_bond_publ_flag
Ru1 N11 2.2303(8) . ?
Ru1 N21 2.2553(8) . ?
Ru1 P1 2.2849(2) . ?
Ru1 P2 2.2892(2) . ?
Ru1 Cl1 2.4321(2) . ?
Ru1 Cl2 2.4346(2) . ?
P1 C11 1.8411(9) . ?
P1 C41 1.8593(10) . ?
P1 C31 1.8642(10) . ?
P2 C21 1.8381(9) . ?
P2 C61 1.8576(10) . ?
P2 C51 1.8655(10) . ?
O1 C18 1.2311(11) . ?
O2 C28 1.2291(11) . ?
N11 C12 1.3560(11) . ?
N11 C19 1.3599(11) . ?
N12 C19 1.3690(11) . ?
N12 C18 1.3836(12) . ?
N12 H12 0.851(13) . ?
N21 C22 1.3567(11) . ?
N21 C29 1.3592(11) . ?
N22 C29 1.3708(11) . ?
N22 C28 1.3843(12) . ?
N22 H22 0.854(13) . ?
C11 C12 1.4980(13) . ?
C11 H11A 0.9900 . ?
C11 H11B 0.9900 . ?
C12 C13 1.4012(12) . ?
C13 C14 1.3807(13) . ?
C13 H13 0.9500 . ?
C14 C15 1.3979(12) . ?
C14 H14 0.9500 . ?
C15 C19 1.4057(12) . ?
C15 C16 1.4359(13) . ?
C16 C17 1.3505(13) . ?
C16 H16 0.9500 . ?
C17 C18 1.4555(13) . ?
C17 H17 0.9500 . ?
C21 C22 1.4980(12) . ?
C21 H21A 0.9900 . ?
C21 H21B 0.9900 . ?
C22 C23 1.4016(12) . ?
C23 C24 1.3791(13) . ?
C23 H23 0.9500 . ?
C24 C25 1.3959(13) . ?
C24 H24 0.9500 . ?
C25 C29 1.4075(12) . ?
C25 C26 1.4357(13) . ?
C26 C27 1.3485(14) . ?
C26 H26 0.9500 . ?
C27 C28 1.4572(13) . ?
C27 H27 0.9500 . ?
C31 C33 1.5386(15) . ?
C31 C32 1.5393(14) . ?
C31 H31 1.0000 . ?
C32 H32A 0.9800 . ?
C32 H32B 0.9800 . ?
C32 H32C 0.9800 . ?
C33 H33A 0.9800 . ?
C33 H33B 0.9800 . ?
C33 H33C 0.9800 . ?
C41 C43 1.5339(14) . ?
C41 C42 1.5365(14) . ?
C41 H41 1.0000 . ?
C42 H42A 0.9800 . ?
C42 H42B 0.9800 . ?
C42 H42C 0.9800 . ?
C43 H43A 0.9800 . ?
C43 H43B 0.9800 . ?
C43 H43C 0.9800 . ?
C51 C52 1.5282(16) . ?
C51 C53 1.5367(15) . ?
C51 H51 1.0000 . ?
C52 H52A 0.9800 . ?
C52 H52B 0.9800 . ?
C52 H52C 0.9800 . ?
C53 H53A 0.9800 . ?
C53 H53B 0.9800 . ?
C53 H53C 0.9800 . ?
C61 C62 1.5296(15) . ?
C61 C63 1.5345(14) . ?
C61 H61 1.0000 . ?
C62 H62A 0.9800 . ?
C62 H62B 0.9800 . ?
C62 H62C 0.9800 . ?
C63 H63A 0.9800 . ?
C63 H63B 0.9800 . ?
C63 H63C 0.9800 . ?
C71 C76 1.3875(19) . ?
C71 C72 1.3900(18) . ?
C71 H71 0.9500 . ?
C72 C73 1.3827(17) . ?
C72 H72 0.9500 . ?
C73 C74 1.3902(17) . ?
C73 H73 0.9500 . ?
C74 C75 1.3887(17) . ?
C74 H74 0.9500 . ?
C75 C76 1.3887(18) . ?
C75 H75 0.9500 . ?
C76 H76 0.9500 . ?
C81 C86 1.414(7) . ?
C81 C82 1.438(7) . ?
C81 H81 0.9500 . ?
C82 C83 1.374(7) . ?
C82 H82 0.9500 . ?
C83 C84 1.390(7) . ?
C83 H83 0.9500 . ?
C84 C85 1.338(7) . ?
C84 H84 0.9500 . ?
C85 C86 1.385(7) . ?
C85 H85 0.9500 . ?
C86 H86 0.9500 . ?
C91 C92 1.409(7) . ?
C91 C96 1.432(7) . ?
C91 H91 0.9500 . ?
C92 C93 1.342(7) . ?
C92 H92 0.9500 . ?
C93 C94 1.357(7) . ?
C93 H93 0.9500 . ?
C94 C95 1.401(7) . ?
C94 H94 0.9500 . ?
C95 C96 1.385(7) . ?
C95 H95 0.9500 . ?
C96 H96 0.9500 . ?

loop_
_geom_hbond_atom_site_label_D
_geom_hbond_atom_site_label_H
_geom_hbond_atom_site_label_A
_geom_hbond_distance_DH
_geom_hbond_distance_HA
_geom_hbond_distance_DA
_geom_hbond_angle_DHA
_geom_hbond_site_symmetry_A
_geom_hbond_publ_flag
N12 H12 Cl1 0.851(13) 2.318(14) 3.0937(8) 151.6(14) . yes
N22 H22 Cl2 0.854(13) 2.387(14) 3.1509(8) 149.1(13) . yes

loop_
_geom_torsion_atom_site_label_1
_geom_torsion_atom_site_label_2
_geom_torsion_atom_site_label_3
_geom_torsion_atom_site_label_4
_geom_torsion
_geom_torsion_site_symmetry_1
_geom_torsion_site_symmetry_2
_geom_torsion_site_symmetry_3
_geom_torsion_site_symmetry_4
_geom_torsion_publ_flag
C41 P1 C11 C12 -156.19(6) . . . . ?
C31 P1 C11 C12 91.65(7) . . . . ?
Ru1 P1 C11 C12 -35.88(7) . . . . ?
C19 N11 C12 C13 5.62(13) . . . . ?
Ru1 N11 C12 C13 -167.04(7) . . . . ?
C19 N11 C12 C11 -175.36(8) . . . . ?
Ru1 N11 C12 C11 11.98(10) . . . . ?
P1 C11 C12 N11 17.95(10) . . . . ?
P1 C11 C12 C13 -163.00(7) . . . . ?
N11 C12 C13 C14 1.88(14) . . . . ?
C11 C12 C13 C14 -177.12(8) . . . . ?
C12 C13 C14 C15 -4.53(14) . . . . ?
C13 C14 C15 C19 -0.24(13) . . . . ?
C13 C14 C15 C16 179.70(9) . . . . ?
C14 C15 C16 C17 177.97(10) . . . . ?
C19 C15 C16 C17 -2.09(14) . . . . ?
C15 C16 C17 C18 -2.98(15) . . . . ?
C19 N12 C18 O1 -179.00(9) . . . . ?
C19 N12 C18 C17 1.72(13) . . . . ?
C16 C17 C18 O1 -176.00(10) . . . . ?
C16 C17 C18 N12 3.24(14) . . . . ?
C12 N11 C19 N12 170.73(8) . . . . ?
Ru1 N11 C19 N12 -17.25(11) . . . . ?
C12 N11 C19 C15 -10.85(13) . . . . ?
Ru1 N11 C19 C15 161.18(7) . . . . ?
C18 N12 C19 N11 171.70(8) . . . . ?
C18 N12 C19 C15 -6.80(14) . . . . ?
C14 C15 C19 N11 8.30(13) . . . . ?
C16 C15 C19 N11 -171.64(8) . . . . ?
C14 C15 C19 N12 -173.30(8) . . . . ?
C16 C15 C19 N12 6.76(13) . . . . ?
C61 P2 C21 C22 87.10(7) . . . . ?
C51 P2 C21 C22 -169.48(7) . . . . ?
Ru1 P2 C21 C22 -39.52(7) . . . . ?
C29 N21 C22 C23 4.79(13) . . . . ?
Ru1 N21 C22 C23 -171.03(7) . . . . ?
C29 N21 C22 C21 -173.62(8) . . . . ?
Ru1 N21 C22 C21 10.55(10) . . . . ?
P2 C21 C22 N21 21.14(10) . . . . ?
P2 C21 C22 C23 -157.33(7) . . . . ?
N21 C22 C23 C24 1.08(14) . . . . ?
C21 C22 C23 C24 179.47(9) . . . . ?
C22 C23 C24 C25 -3.44(14) . . . . ?
C23 C24 C25 C29 -0.06(13) . . . . ?
C23 C24 C25 C26 179.74(9) . . . . ?
C24 C25 C26 C27 178.29(10) . . . . ?
C29 C25 C26 C27 -1.92(15) . . . . ?
C25 C26 C27 C28 -3.25(16) . . . . ?
C29 N22 C28 O2 -179.99(9) . . . . ?
C29 N22 C28 C27 0.21(14) . . . . ?
C26 C27 C28 O2 -175.67(10) . . . . ?
C26 C27 C28 N22 4.12(15) . . . . ?
C22 N21 C29 N22 171.95(8) . . . . ?
Ru1 N21 C29 N22 -12.65(11) . . . . ?
C22 N21 C29 C25 -8.64(13) . . . . ?
Ru1 N21 C29 C25 166.76(7) . . . . ?
C28 N22 C29 N21 174.15(8) . . . . ?
C28 N22 C29 C25 -5.29(14) . . . . ?
C24 C25 C29 N21 6.42(14) . . . . ?
C26 C25 C29 N21 -173.39(9) . . . . ?
C24 C25 C29 N22 -174.18(8) . . . . ?
C26 C25 C29 N22 6.01(13) . . . . ?
C11 P1 C31 C33 -57.06(8) . . . . ?
C41 P1 C31 C33 -165.55(7) . . . . ?
Ru1 P1 C31 C33 53.99(8) . . . . ?
C11 P1 C31 C32 66.41(9) . . . . ?
C41 P1 C31 C32 -42.09(9) . . . . ?
Ru1 P1 C31 C32 177.45(6) . . . . ?
C11 P1 C41 C43 -158.06(7) . . . . ?
C31 P1 C41 C43 -49.73(8) . . . . ?
Ru1 P1 C41 C43 93.73(7) . . . . ?
C11 P1 C41 C42 -28.88(9) . . . . ?
C31 P1 C41 C42 79.45(8) . . . . ?
Ru1 P1 C41 C42 -137.09(7) . . . . ?
C21 P2 C51 C52 82.87(8) . . . . ?
C61 P2 C51 C52 -171.89(8) . . . . ?
Ru1 P2 C51 C52 -28.44(9) . . . . ?
C21 P2 C51 C53 -41.89(9) . . . . ?
C61 P2 C51 C53 63.35(9) . . . . ?
Ru1 P2 C51 C53 -153.20(7) . . . . ?
C21 P2 C61 C62 -52.25(8) . . . . ?
C51 P2 C61 C62 -156.78(7) . . . . ?
Ru1 P2 C61 C62 58.12(8) . . . . ?
C21 P2 C61 C63 -177.75(7) . . . . ?
C51 P2 C61 C63 77.73(8) . . . . ?
Ru1 P2 C61 C63 -67.38(8) . . . . ?
C76 C71 C72 C73 -0.53(18) . . . . ?
C71 C72 C73 C74 -0.83(17) . . . . ?
C72 C73 C74 C75 1.70(17) . . . . ?
C73 C74 C75 C76 -1.20(18) . . . . ?
C72 C71 C76 C75 1.02(18) . . . . ?
C74 C75 C76 C71 -0.15(18) . . . . ?
C86 C81 C82 C83 2.5(9) . . . . ?
C81 C82 C83 C84 -1.1(9) . . . . ?
C82 C83 C84 C85 -1.7(9) . . . . ?
C83 C84 C85 C86 2.9(9) . . . . ?
C84 C85 C86 C81 -1.4(10) . . . . ?
C82 C81 C86 C85 -1.4(9) . . . . ?
C96 C91 C92 C93 -3.6(9) . . . . ?
C91 C92 C93 C94 0.0(10) . . . . ?
C92 C93 C94 C95 3.0(9) . . . . ?
C93 C94 C95 C96 -2.6(9) . . . . ?
C94 C95 C96 C91 -0.9(9) . . . . ?
C92 C91 C96 C95 3.7(9) . . . . ?
